data_7005121
loop_
_publ_author_name
'Braun, Leonie'
'Liptau, Patrick'
'Kehr, Gerald'
'Ugolotti, Juri'
'Fr\"ohlich, Roland'
'Erker, Gerhard'

_publ_section_title
;
 Bis(diphenylphosphino)acetonitrile: synthesis, ligand properties and
 application in catalytic carbon-carbon coupling.
;
_journal_issue 14
_journal_name_full 'Dalton transactions (Cambridge, England : 2003)'
_journal_page_first 1409
_journal_page_last 1415
_journal_paper_doi 10.1039/b616847g
_journal_year 2007
_chemical_formula_sum 'C28 H25 Cl6 N P2 Pt'
_chemical_formula_weight 845.22
_chemical_name_systematic
;
?
;
_space_group_IT_number 15
_symmetry_cell_setting monoclinic
_symmetry_space_group_name_Hall '-C 2yc'
_symmetry_space_group_name_H-M 'C 1 2/c 1'
_atom_sites_solution_hydrogens geom
_atom_sites_solution_primary direct
_atom_sites_solution_secondary difmap
_audit_creation_method SHELXL-97
_cell_angle_alpha 90.00
_cell_angle_beta 112.99(1)
_cell_angle_gamma 90.00
_cell_formula_units_Z 8
_cell_length_a 25.648(1)
_cell_length_b 13.987(1)
_cell_length_c 19.879(1)
_cell_measurement_temperature 198(2)
_cell_volume 6564.9(8)
_computing_cell_refinement 'Collect (Nonius B.V., 1998)'
_computing_data_collection 'Collect (Nonius B.V., 1998)'
_computing_data_reduction 'Denzo-SMN (Otwinowski & Minor, 1997)'
_computing_molecular_graphics 'SCHAKAL (Keller, 1997)'
_computing_publication_material 'SHELXL-97 (Sheldrick, 1997)'
_computing_structure_refinement 'SHELXL-97 (Sheldrick, 1997)'
_computing_structure_solution 'SHELXS-97 (Sheldrick, 1990)'
_diffrn_ambient_temperature 198(2)
_diffrn_measured_fraction_theta_full 0.998
_diffrn_measured_fraction_theta_max 0.998
_diffrn_measurement_device_type 'Nonius KappaCCD'
_diffrn_measurement_method '\w and \f scans'
_diffrn_radiation_monochromator graphite
_diffrn_radiation_source 'rotating anode Nonius FR591'
_diffrn_radiation_type MoK\a
_diffrn_radiation_wavelength 0.71073
_diffrn_reflns_av_R_equivalents 0.0511
_diffrn_reflns_av_sigmaI/netI 0.0514
_diffrn_reflns_limit_h_max 26
_diffrn_reflns_limit_h_min -33
_diffrn_reflns_limit_k_max 18
_diffrn_reflns_limit_k_min -16
_diffrn_reflns_limit_l_max 26
_diffrn_reflns_limit_l_min -24
_diffrn_reflns_number 22018
_diffrn_reflns_theta_full 27.85
_diffrn_reflns_theta_max 27.85
_diffrn_reflns_theta_min 1.83
_exptl_absorpt_coefficient_mu 4.880
_exptl_absorpt_correction_T_max 0.5281
_exptl_absorpt_correction_T_min 0.4419
_exptl_absorpt_correction_type multi-scan
_exptl_absorpt_process_details 'SORTAV (Blessing, 1995 & 1997)'
_exptl_crystal_colour colourless
_exptl_crystal_density_diffrn 1.710
_exptl_crystal_density_method 'not measured'
_exptl_crystal_description block
_exptl_crystal_F_000 3280
_exptl_crystal_size_max 0.20
_exptl_crystal_size_mid 0.15
_exptl_crystal_size_min 0.15
_refine_diff_density_max 1.900
_refine_diff_density_min -1.715
_refine_diff_density_rms 0.158
_refine_ls_extinction_method none
_refine_ls_goodness_of_fit_ref 1.024
_refine_ls_hydrogen_treatment riding
_refine_ls_matrix_type full
_refine_ls_number_parameters 333
_refine_ls_number_reflns 7798
_refine_ls_number_restraints 0
_refine_ls_restrained_S_all 1.024
_refine_ls_R_factor_all 0.0651
_refine_ls_R_factor_gt 0.0462
_refine_ls_shift/su_max 0.002
_refine_ls_shift/su_mean 0.000
_refine_ls_structure_factor_coef Fsqd
_refine_ls_weighting_details 'calc w=1/[\s^2^(Fo^2^)+(0.0779P)^2^+16.3703P] where P=(Fo^2^+2Fc^2^)/3'
_refine_ls_weighting_scheme calc
_refine_ls_wR_factor_gt 0.1228
_refine_ls_wR_factor_ref 0.1332
_reflns_number_gt 6003
_reflns_number_total 7798
_reflns_threshold_expression >2sigma(I)
_cod_data_source_file b616847g.txt
_cod_data_source_block erk3010
_cod_original_cell_volume 6564.9(6)
_cod_original_sg_symbol_H-M C2/c
_cod_database_code 7005121

loop_
_symmetry_equiv_pos_as_xyz
'x, y, z'
'-x, y, -z+1/2'
'x+1/2, y+1/2, z'
'-x+1/2, y+1/2, -z+1/2'
'-x, -y, -z'
'x, -y, z-1/2'
'-x+1/2, -y+1/2, -z'
'x+1/2, -y+1/2, z-1/2'

loop_
_atom_site_label
_atom_site_type_symbol
_atom_site_fract_x
_atom_site_fract_y
_atom_site_fract_z
_atom_site_U_iso_or_equiv
_atom_site_adp_type
_atom_site_occupancy
_atom_site_symmetry_multiplicity
_atom_site_calc_flag
_atom_site_refinement_flags
_atom_site_disorder_assembly
_atom_site_disorder_group
Pt Pt 0.216952(9) 0.899874(15) 0.236584(11) 0.03277(9) Uani 1 1 d . . .
Cl1 Cl 0.18479(7) 0.79707(11) 0.30621(8) 0.0420(3) Uani 1 1 d . . .
Cl2 Cl 0.17803(7) 0.80069(11) 0.13328(8) 0.0461(4) Uani 1 1 d . . .
C1 C 0.2628(3) 1.1016(4) 0.2587(3) 0.0344(12) Uani 1 1 d . . .
H1 H 0.3007 1.1336 0.2773 0.041 Uiso 1 1 calc R . .
C2 C 0.2154(3) 1.1669(5) 0.2350(3) 0.0386(13) Uani 1 1 d . . .
N3 N 0.1769(3) 1.2164(4) 0.2151(3) 0.0537(14) Uani 1 1 d . . .
P1 P 0.25306(6) 1.00886(11) 0.18648(8) 0.0343(3) Uani 1 1 d . . .
C11 C 0.2101(3) 1.0578(4) 0.0986(3) 0.0384(13) Uani 1 1 d . . .
C12 C 0.2351(4) 1.1030(5) 0.0564(4) 0.0510(17) Uani 1 1 d . . .
H12 H 0.2751 1.1085 0.0739 0.061 Uiso 1 1 calc R . .
C13 C 0.2010(4) 1.1401(6) -0.0117(4) 0.062(2) Uani 1 1 d . . .
H13 H 0.2174 1.1717 -0.0410 0.075 Uiso 1 1 calc R . .
C14 C 0.1436(4) 1.1304(6) -0.0356(4) 0.066(2) Uani 1 1 d . . .
H14 H 0.1205 1.1555 -0.0822 0.080 Uiso 1 1 calc R . .
C15 C 0.1180(4) 1.0860(6) 0.0045(5) 0.066(2) Uani 1 1 d . . .
H15 H 0.0780 1.0805 -0.0136 0.079 Uiso 1 1 calc R . .
C16 C 0.1521(3) 1.0487(5) 0.0730(4) 0.0484(16) Uani 1 1 d . . .
H16 H 0.1353 1.0172 0.1018 0.058 Uiso 1 1 calc R . .
C21 C 0.3218(3) 0.9832(5) 0.1868(3) 0.0400(14) Uani 1 1 d . . .
C22 C 0.3322(3) 0.8922(5) 0.1676(4) 0.0494(17) Uani 1 1 d . . .
H22 H 0.3042 0.8439 0.1584 0.059 Uiso 1 1 calc R . .
C23 C 0.3824(4) 0.8709(6) 0.1618(5) 0.067(2) Uani 1 1 d . . .
H23 H 0.3888 0.8087 0.1474 0.080 Uiso 1 1 calc R . .
C24 C 0.4243(4) 0.9418(7) 0.1773(6) 0.077(3) Uani 1 1 d . . .
H24 H 0.4588 0.9280 0.1721 0.092 Uiso 1 1 calc R . .
C25 C 0.4156(4) 1.0297(7) 0.1996(6) 0.081(3) Uani 1 1 d . . .
H25 H 0.4450 1.0760 0.2132 0.097 Uiso 1 1 calc R . .
C26 C 0.3633(3) 1.0526(5) 0.2029(5) 0.062(2) Uani 1 1 d . . .
H26 H 0.3565 1.1153 0.2161 0.074 Uiso 1 1 calc R . .
P2 P 0.25431(6) 1.00906(11) 0.32220(8) 0.0336(3) Uani 1 1 d . . .
C31 C 0.2115(3) 1.0582(5) 0.3675(3) 0.0403(14) Uani 1 1 d . . .
C32 C 0.1535(3) 1.0504(5) 0.3343(4) 0.0474(16) Uani 1 1 d . . .
H32 H 0.1363 1.0193 0.2884 0.057 Uiso 1 1 calc R . .
C33 C 0.1203(4) 1.0885(6) 0.3686(5) 0.063(2) Uani 1 1 d . . .
H33 H 0.0802 1.0840 0.3460 0.076 Uiso 1 1 calc R . .
C34 C 0.1450(4) 1.1320(6) 0.4344(5) 0.068(2) Uani 1 1 d . . .
H34 H 0.1219 1.1569 0.4577 0.082 Uiso 1 1 calc R . .
C35 C 0.2031(4) 1.1408(6) 0.4683(4) 0.062(2) Uani 1 1 d . . .
H35 H 0.2197 1.1728 0.5140 0.074 Uiso 1 1 calc R . .
C36 C 0.2369(4) 1.1029(5) 0.4353(4) 0.0506(17) Uani 1 1 d . . .
H36 H 0.2769 1.1072 0.4585 0.061 Uiso 1 1 calc R . .
C41 C 0.3238(3) 0.9847(4) 0.3911(3) 0.0389(13) Uani 1 1 d . . .
C42 C 0.3653(3) 1.0539(6) 0.4177(4) 0.061(2) Uani 1 1 d . . .
H42 H 0.3587 1.1163 0.3971 0.073 Uiso 1 1 calc R . .
C43 C 0.4162(4) 1.0332(7) 0.4736(5) 0.080(3) Uani 1 1 d . . .
H43 H 0.4446 1.0812 0.4914 0.096 Uiso 1 1 calc R . .
C44 C 0.4261(4) 0.9441(7) 0.5033(5) 0.075(3) Uani 1 1 d . . .
H44 H 0.4613 0.9301 0.5422 0.090 Uiso 1 1 calc R . .
C45 C 0.3858(4) 0.8745(6) 0.4775(5) 0.067(2) Uani 1 1 d . . .
H45 H 0.3930 0.8126 0.4989 0.080 Uiso 1 1 calc R . .
C46 C 0.3339(3) 0.8932(5) 0.4200(4) 0.0491(16) Uani 1 1 d . . .
H46 H 0.3063 0.8443 0.4012 0.059 Uiso 1 1 calc R . .
C51 C -0.0440(6) 1.2202(11) 0.3847(7) 0.122(4) Uiso 1 1 d . . .
H51A H -0.0643 1.2804 0.3847 0.146 Uiso 1 1 calc R . .
H51B H -0.0709 1.1664 0.3770 0.146 Uiso 1 1 calc R . .
Cl52 Cl -0.0209(2) 1.2227(5) 0.3170(4) 0.231(3) Uani 1 1 d . . .
Cl53 Cl 0.00979(19) 1.2073(5) 0.4641(3) 0.216(3) Uani 1 1 d . . .
C61 C -0.0492(6) 1.1764(10) -0.1769(8) 0.123(4) Uiso 1 1 d . . .
H61A H -0.0690 1.1826 -0.2305 0.147 Uiso 1 1 calc R . .
H61B H -0.0772 1.1907 -0.1553 0.147 Uiso 1 1 calc R . .
Cl62 Cl -0.02760(19) 1.0575(4) -0.1567(3) 0.183(2) Uani 1 1 d . . .
Cl63 Cl 0.00186(19) 1.2597(3) -0.1478(2) 0.1522(16) Uani 1 1 d . . .

loop_
_atom_site_aniso_label
_atom_site_aniso_U_11
_atom_site_aniso_U_22
_atom_site_aniso_U_33
_atom_site_aniso_U_23
_atom_site_aniso_U_13
_atom_site_aniso_U_12
Pt 0.04112(15) 0.02774(14) 0.03139(13) -0.00051(9) 0.01626(10) -0.00186(9)
Cl1 0.0562(9) 0.0370(8) 0.0393(7) -0.0012(6) 0.0256(7) -0.0077(7)
Cl2 0.0680(10) 0.0356(8) 0.0338(7) -0.0050(6) 0.0191(7) -0.0079(7)
C1 0.039(3) 0.027(3) 0.039(3) -0.003(2) 0.018(3) -0.002(2)
C2 0.050(4) 0.031(3) 0.036(3) 0.001(2) 0.018(3) 0.001(3)
N3 0.061(4) 0.048(4) 0.053(3) 0.002(3) 0.023(3) 0.010(3)
P1 0.0414(8) 0.0297(8) 0.0345(7) 0.0010(6) 0.0179(7) -0.0007(6)
C11 0.050(4) 0.032(3) 0.031(3) -0.001(2) 0.014(3) 0.005(3)
C12 0.068(5) 0.045(4) 0.044(4) 0.003(3) 0.025(4) 0.002(3)
C13 0.091(6) 0.054(5) 0.045(4) 0.010(4) 0.029(4) 0.005(4)
C14 0.106(7) 0.046(4) 0.036(4) 0.004(3) 0.015(4) 0.018(5)
C15 0.068(5) 0.061(5) 0.054(4) 0.002(4) 0.009(4) 0.014(4)
C16 0.055(4) 0.046(4) 0.042(3) 0.007(3) 0.017(3) 0.006(3)
C21 0.050(4) 0.037(3) 0.039(3) 0.005(3) 0.024(3) 0.006(3)
C22 0.057(4) 0.039(4) 0.056(4) -0.002(3) 0.027(4) 0.001(3)
C23 0.070(5) 0.053(5) 0.087(6) -0.011(4) 0.040(5) 0.012(4)
C24 0.062(5) 0.066(6) 0.115(8) -0.005(5) 0.048(5) 0.014(5)
C25 0.058(5) 0.062(6) 0.132(9) -0.006(6) 0.048(6) -0.001(4)
C26 0.060(5) 0.035(4) 0.104(6) -0.004(4) 0.048(5) -0.001(3)
P2 0.0397(8) 0.0295(8) 0.0320(7) -0.0005(6) 0.0146(6) -0.0010(6)
C31 0.055(4) 0.032(3) 0.042(3) 0.004(3) 0.027(3) 0.004(3)
C32 0.043(4) 0.053(4) 0.049(4) 0.000(3) 0.021(3) 0.000(3)
C33 0.060(5) 0.059(5) 0.080(6) 0.009(4) 0.038(4) 0.011(4)
C34 0.102(7) 0.050(4) 0.087(6) 0.006(4) 0.074(6) 0.007(5)
C35 0.091(6) 0.051(5) 0.057(4) -0.007(4) 0.044(5) 0.002(4)
C36 0.066(5) 0.048(4) 0.041(3) -0.005(3) 0.024(3) -0.002(3)
C41 0.044(3) 0.035(3) 0.037(3) 0.000(3) 0.015(3) 0.003(3)
C42 0.056(4) 0.043(4) 0.065(5) 0.010(4) 0.005(4) -0.006(3)
C43 0.055(5) 0.066(6) 0.083(6) 0.009(5) -0.011(4) -0.012(4)
C44 0.053(5) 0.066(6) 0.076(6) 0.019(5) -0.007(4) 0.005(4)
C45 0.063(5) 0.049(4) 0.071(5) 0.021(4) 0.007(4) 0.008(4)
C46 0.058(4) 0.037(4) 0.048(4) 0.010(3) 0.015(3) 0.001(3)
Cl52 0.138(4) 0.296(8) 0.239(6) 0.121(6) 0.053(4) 0.015(5)
Cl53 0.105(3) 0.347(9) 0.184(5) -0.018(5) 0.045(3) 0.012(4)
Cl62 0.121(3) 0.128(3) 0.217(5) -0.045(3) -0.025(3) 0.009(3)
Cl63 0.145(3) 0.130(3) 0.138(3) -0.001(2) 0.008(3) -0.052(3)

loop_
_atom_type_symbol
_atom_type_description
_atom_type_scat_dispersion_real
_atom_type_scat_dispersion_imag
_atom_type_scat_source
C C 0.0033 0.0016 'International Tables Vol C Tables 4.2.6.8 and 6.1.1.4'
H H 0.0000 0.0000 'International Tables Vol C Tables 4.2.6.8 and 6.1.1.4'
N N 0.0061 0.0033 'International Tables Vol C Tables 4.2.6.8 and 6.1.1.4'
P P 0.1023 0.0942 'International Tables Vol C Tables 4.2.6.8 and 6.1.1.4'
Cl Cl 0.1484 0.1585 'International Tables Vol C Tables 4.2.6.8 and 6.1.1.4'
Pt Pt -1.7033 8.3905 'International Tables Vol C Tables 4.2.6.8 and 6.1.1.4'

loop_
_geom_angle_atom_site_label_1
_geom_angle_atom_site_label_2
_geom_angle_atom_site_label_3
_geom_angle
_geom_angle_site_symmetry_1
_geom_angle_site_symmetry_3
_geom_angle_publ_flag
P2 Pt P1 74.84(5) . . ?
P2 Pt Cl2 171.56(5) . . ?
P1 Pt Cl2 97.05(5) . . ?
P2 Pt Cl1 96.62(5) . . ?
P1 Pt Cl1 171.42(5) . . ?
Cl2 Pt Cl1 91.51(5) . . ?
C2 C1 P2 110.6(4) . . ?
C2 C1 P1 110.1(4) . . ?
P2 C1 P1 91.2(2) . . ?
N3 C2 C1 177.9(7) . . ?
C21 P1 C11 107.9(3) . . ?
C21 P1 C1 107.3(3) . . ?
C11 P1 C1 109.1(3) . . ?
C21 P1 Pt 116.4(2) . . ?
C11 P1 Pt 119.7(2) . . ?
C1 P1 Pt 94.93(19) . . ?
C21 P1 P2 111.7(2) . . ?
C11 P1 P2 137.6(2) . . ?
C1 P1 P2 44.40(18) . . ?
Pt P1 P2 52.50(5) . . ?
C16 C11 C12 120.3(6) . . ?
C16 C11 P1 119.1(5) . . ?
C12 C11 P1 120.5(5) . . ?
C11 C12 C13 119.6(8) . . ?
C14 C13 C12 118.8(7) . . ?
C13 C14 C15 122.8(7) . . ?
C14 C15 C16 118.5(8) . . ?
C11 C16 C15 119.9(7) . . ?
C26 C21 C22 119.7(6) . . ?
C26 C21 P1 121.8(5) . . ?
C22 C21 P1 118.5(5) . . ?
C23 C22 C21 120.8(7) . . ?
C22 C23 C24 119.4(7) . . ?
C25 C24 C23 120.2(8) . . ?
C24 C25 C26 120.2(8) . . ?
C21 C26 C25 119.4(7) . . ?
C31 P2 C41 107.8(3) . . ?
C31 P2 C1 109.0(3) . . ?
C41 P2 C1 107.5(3) . . ?
C31 P2 Pt 118.8(2) . . ?
C41 P2 Pt 117.2(2) . . ?
C1 P2 Pt 95.05(18) . . ?
C31 P2 P1 136.9(2) . . ?
C41 P2 P1 112.5(2) . . ?
C1 P2 P1 44.36(18) . . ?
Pt P2 P1 52.66(5) . . ?
C32 C31 C36 120.4(6) . . ?
C32 C31 P2 119.1(5) . . ?
C36 C31 P2 120.5(5) . . ?
C31 C32 C33 119.4(7) . . ?
C34 C33 C32 120.0(8) . . ?
C33 C34 C35 121.4(7) . . ?
C34 C35 C36 119.4(8) . . ?
C35 C36 C31 119.4(8) . . ?
C42 C41 C46 119.8(6) . . ?
C42 C41 P2 122.8(5) . . ?
C46 C41 P2 117.3(5) . . ?
C43 C42 C41 120.5(7) . . ?
C44 C43 C42 120.1(8) . . ?
C43 C44 C45 120.3(8) . . ?
C44 C45 C46 120.9(7) . . ?
C41 C46 C45 118.4(7) . . ?
Cl53 C51 Cl52 110.2(8) . . ?
Cl63 C61 Cl62 116.4(8) . . ?

loop_
_geom_bond_atom_site_label_1
_geom_bond_atom_site_label_2
_geom_bond_distance
_geom_bond_site_symmetry_2
_geom_bond_publ_flag
Pt P2 2.2076(15) . ?
Pt P1 2.2122(15) . ?
Pt Cl2 2.3531(15) . ?
Pt Cl1 2.3571(14) . ?
C1 C2 1.444(9) . ?
C1 P2 1.879(6) . ?
C1 P1 1.878(6) . ?
C2 N3 1.143(8) . ?
P1 C21 1.797(6) . ?
P1 C11 1.798(6) . ?
P1 P2 2.686(2) . ?
C11 C16 1.378(9) . ?
C11 C12 1.389(10) . ?
C12 C13 1.394(10) . ?
C13 C14 1.366(12) . ?
C14 C15 1.365(13) . ?
C15 C16 1.400(10) . ?
C21 C26 1.383(9) . ?
C21 C22 1.385(9) . ?
C22 C23 1.369(10) . ?
C23 C24 1.405(13) . ?
C24 C25 1.356(12) . ?
C25 C26 1.405(11) . ?
P2 C31 1.804(6) . ?
P2 C41 1.805(6) . ?
C31 C32 1.377(9) . ?
C31 C36 1.395(9) . ?
C32 C33 1.389(10) . ?
C33 C34 1.355(13) . ?
C34 C35 1.379(12) . ?
C35 C36 1.382(11) . ?
C41 C42 1.384(9) . ?
C41 C46 1.385(8) . ?
C42 C43 1.375(11) . ?
C43 C44 1.360(12) . ?
C44 C45 1.366(12) . ?
C45 C46 1.399(10) . ?
C51 Cl53 1.652(13) . ?
C51 Cl52 1.669(13) . ?
C61 Cl63 1.678(14) . ?
C61 Cl62 1.750(14) . ?

loop_
_geom_torsion_atom_site_label_1
_geom_torsion_atom_site_label_2
_geom_torsion_atom_site_label_3
_geom_torsion_atom_site_label_4
_geom_torsion
_geom_torsion_site_symmetry_1
_geom_torsion_site_symmetry_2
_geom_torsion_site_symmetry_3
_geom_torsion_site_symmetry_4
_geom_torsion_publ_flag
P2 C1 C2 N3 -69(19) . . . . ?
P1 C1 C2 N3 30(19) . . . . ?
C2 C1 P1 C21 143.9(4) . . . . ?
P2 C1 P1 C21 -103.6(3) . . . . ?
C2 C1 P1 C11 27.2(5) . . . . ?
P2 C1 P1 C11 139.7(3) . . . . ?
C2 C1 P1 Pt -96.5(4) . . . . ?
P2 C1 P1 Pt 15.9(2) . . . . ?
C2 C1 P1 P2 -112.5(5) . . . . ?
P2 Pt P1 C21 98.1(2) . . . . ?
Cl2 Pt P1 C21 -84.3(2) . . . . ?
Cl1 Pt P1 C21 92.4(4) . . . . ?
P2 Pt P1 C11 -129.4(2) . . . . ?
Cl2 Pt P1 C11 48.2(2) . . . . ?
Cl1 Pt P1 C11 -135.1(4) . . . . ?
P2 Pt P1 C1 -14.0(2) . . . . ?
Cl2 Pt P1 C1 163.6(2) . . . . ?
Cl1 Pt P1 C1 -19.7(5) . . . . ?
Cl2 Pt P1 P2 177.59(6) . . . . ?
Cl1 Pt P1 P2 -5.7(4) . . . . ?
C21 P1 C11 C16 154.5(5) . . . . ?
C1 P1 C11 C16 -89.2(6) . . . . ?
Pt P1 C11 C16 18.4(6) . . . . ?
P2 P1 C11 C16 -47.1(7) . . . . ?
C21 P1 C11 C12 -24.5(6) . . . . ?
C1 P1 C11 C12 91.8(6) . . . . ?
Pt P1 C11 C12 -160.6(4) . . . . ?
P2 P1 C11 C12 133.9(5) . . . . ?
C16 C11 C12 C13 0.8(10) . . . . ?
P1 C11 C12 C13 179.8(6) . . . . ?
C11 C12 C13 C14 -0.6(11) . . . . ?
C12 C13 C14 C15 0.3(13) . . . . ?
C13 C14 C15 C16 -0.2(13) . . . . ?
C12 C11 C16 C15 -0.7(10) . . . . ?
P1 C11 C16 C15 -179.7(6) . . . . ?
C14 C15 C16 C11 0.4(11) . . . . ?
C11 P1 C21 C26 84.4(7) . . . . ?
C1 P1 C21 C26 -33.1(7) . . . . ?
Pt P1 C21 C26 -137.9(6) . . . . ?
P2 P1 C21 C26 -80.2(6) . . . . ?
C11 P1 C21 C22 -93.2(6) . . . . ?
C1 P1 C21 C22 149.3(5) . . . . ?
Pt P1 C21 C22 44.5(6) . . . . ?
P2 P1 C21 C22 102.2(5) . . . . ?
C26 C21 C22 C23 -2.4(11) . . . . ?
P1 C21 C22 C23 175.2(6) . . . . ?
C21 C22 C23 C24 1.6(13) . . . . ?
C22 C23 C24 C25 1.7(15) . . . . ?
C23 C24 C25 C26 -4.2(16) . . . . ?
C22 C21 C26 C25 0.0(12) . . . . ?
P1 C21 C26 C25 -177.6(7) . . . . ?
C24 C25 C26 C21 3.3(15) . . . . ?
C2 C1 P2 C31 -26.8(5) . . . . ?
P1 C1 P2 C31 -138.8(3) . . . . ?
C2 C1 P2 C41 -143.4(4) . . . . ?
P1 C1 P2 C41 104.6(3) . . . . ?
C2 C1 P2 Pt 96.1(4) . . . . ?
P1 C1 P2 Pt -16.0(2) . . . . ?
C2 C1 P2 P1 112.0(5) . . . . ?
P1 Pt P2 C31 128.9(2) . . . . ?
Cl2 Pt P2 C31 112.4(4) . . . . ?
Cl1 Pt P2 C31 -51.9(2) . . . . ?
P1 Pt P2 C41 -98.6(2) . . . . ?
Cl2 Pt P2 C41 -115.1(4) . . . . ?
Cl1 Pt P2 C41 80.5(2) . . . . ?
P1 Pt P2 C1 14.0(2) . . . . ?
Cl2 Pt P2 C1 -2.5(5) . . . . ?
Cl1 Pt P2 C1 -166.8(2) . . . . ?
Cl2 Pt P2 P1 -16.5(4) . . . . ?
Cl1 Pt P2 P1 179.14(6) . . . . ?
C21 P1 P2 C31 158.6(4) . . . . ?
C11 P1 P2 C31 0.7(5) . . . . ?
C1 P1 P2 C31 65.7(4) . . . . ?
Pt P1 P2 C31 -94.2(3) . . . . ?
C21 P1 P2 C41 0.5(3) . . . . ?
C11 P1 P2 C41 -157.3(4) . . . . ?
C1 P1 P2 C41 -92.4(4) . . . . ?
Pt P1 P2 C41 107.8(2) . . . . ?
C21 P1 P2 C1 92.9(4) . . . . ?
C11 P1 P2 C1 -65.0(4) . . . . ?
Pt P1 P2 C1 -159.8(3) . . . . ?
C21 P1 P2 Pt -107.2(2) . . . . ?
C11 P1 P2 Pt 94.9(3) . . . . ?
C1 P1 P2 Pt 159.8(3) . . . . ?
C41 P2 C31 C32 -156.2(5) . . . . ?
C1 P2 C31 C32 87.4(6) . . . . ?
Pt P2 C31 C32 -19.8(6) . . . . ?
P1 P2 C31 C32 45.0(7) . . . . ?
C41 P2 C31 C36 23.4(6) . . . . ?
C1 P2 C31 C36 -93.0(6) . . . . ?
Pt P2 C31 C36 159.8(5) . . . . ?
P1 P2 C31 C36 -135.3(5) . . . . ?
C36 C31 C32 C33 0.7(11) . . . . ?
P2 C31 C32 C33 -179.7(6) . . . . ?
C31 C32 C33 C34 -0.6(12) . . . . ?
C32 C33 C34 C35 0.9(13) . . . . ?
C33 C34 C35 C36 -1.3(13) . . . . ?
C34 C35 C36 C31 1.4(11) . . . . ?
C32 C31 C36 C35 -1.1(10) . . . . ?
P2 C31 C36 C35 179.3(6) . . . . ?
C31 P2 C41 C42 -83.2(7) . . . . ?
C1 P2 C41 C42 34.1(7) . . . . ?
Pt P2 C41 C42 139.6(6) . . . . ?
P1 P2 C41 C42 81.2(6) . . . . ?
C31 P2 C41 C46 93.8(6) . . . . ?
C1 P2 C41 C46 -148.8(5) . . . . ?
Pt P2 C41 C46 -43.4(6) . . . . ?
P1 P2 C41 C46 -101.7(5) . . . . ?
C46 C41 C42 C43 -1.3(12) . . . . ?
P2 C41 C42 C43 175.7(7) . . . . ?
C41 C42 C43 C44 0.0(15) . . . . ?
C42 C43 C44 C45 0.5(16) . . . . ?
C43 C44 C45 C46 0.4(15) . . . . ?
C42 C41 C46 C45 2.2(11) . . . . ?
P2 C41 C46 C45 -175.0(6) . . . . ?
C44 C45 C46 C41 -1.7(13) . . . . ?
